data_2226095
loop_
_publ_author_name
'Qiu, Li-Juan'
'Luo, Jun'
'Zhang, Xin-Rong'
'Liu, Bao-Shu'

_publ_section_title
;
 Bis(2,2'-bipyridyl
 dioxide-\k^2^<i>N</i>,<i>N</i>')bis(tricyanomethanido)cobalt(II)
 dihydrate
;
_journal_coeditor_code DN2560
_journal_issue 6
_journal_name_full 'Acta Crystallographica Section E'
_journal_page_first m673
_journal_page_last m674
_journal_paper_doi 10.1107/S1600536810017435
_journal_volume 66
_journal_year 2010
_chemical_formula_iupac '[Co (C4 N3)2 (C10 H8 N2 O2)], 2H2 O'
_chemical_formula_moiety 'C28 H16 Co N10 O4, 2(H2 O)'
_chemical_formula_sum 'C28 H20 Co N10 O6'
_chemical_formula_weight 651.47
_chemical_name_systematic
;
Bis(2,2'-bipyridyl
dioxide-\k^2^<i>N</i>,<i>N</i>')bis(tricyanomethanido)cobalt(II) dihydrate
;
_space_group_IT_number 14
_symmetry_cell_setting monoclinic
_symmetry_space_group_name_Hall '-P 2ybc'
_symmetry_space_group_name_H-M 'P 1 21/c 1'
_atom_sites_solution_hydrogens geom
_atom_sites_solution_primary direct
_atom_sites_solution_secondary difmap
_cell_angle_alpha 90.00
_cell_angle_beta 95.307(4)
_cell_angle_gamma 90.00
_cell_formula_units_Z 2
_cell_length_a 9.575(3)
_cell_length_b 16.699(6)
_cell_length_c 9.442(3)
_cell_measurement_reflns_used 887
_cell_measurement_temperature 293(2)
_cell_measurement_theta_max 26.628
_cell_measurement_theta_min 2.460
_cell_volume 1503.2(9)
_computing_cell_refinement 'SAINT (Bruker, 2000)'
_computing_data_collection 'SMART (Bruker, 2000)'
_computing_data_reduction 'SAINT (Bruker, 2000)'
_computing_molecular_graphics
;
ORTEPIII (Burnett & Johnson, 1996), ORTEP-3 for Windows (Farrugia,
1997) and
PLATON (Spek, 2009)
;
_computing_publication_material 'SHELXL97 (Sheldrick, 2008)'
_computing_structure_refinement 'SHELXL97 (Sheldrick, 2008)'
_computing_structure_solution 'SHELXS97 (Sheldrick, 2008)'
_diffrn_ambient_temperature 293(2)
_diffrn_measured_fraction_theta_full 0.974
_diffrn_measured_fraction_theta_max 0.974
_diffrn_measurement_device_type 'Bruker SMART APEX CCD area-detector'
_diffrn_measurement_method 'phi and omega scans'
_diffrn_radiation_monochromator graphite
_diffrn_radiation_source 'fine-focus sealed tube'
_diffrn_radiation_type MoK\a
_diffrn_radiation_wavelength 0.71073
_diffrn_reflns_av_R_equivalents 0.0264
_diffrn_reflns_av_sigmaI/netI 0.0322
_diffrn_reflns_limit_h_max 7
_diffrn_reflns_limit_h_min -12
_diffrn_reflns_limit_k_max 18
_diffrn_reflns_limit_k_min -20
_diffrn_reflns_limit_l_max 12
_diffrn_reflns_limit_l_min -8
_diffrn_reflns_number 7102
_diffrn_reflns_theta_full 27.01
_diffrn_reflns_theta_max 27.01
_diffrn_reflns_theta_min 2.14
_diffrn_standards_decay_% 2.72
_exptl_absorpt_coefficient_mu 0.630
_exptl_absorpt_correction_T_max 0.9397
_exptl_absorpt_correction_T_min 0.9114
_exptl_absorpt_correction_type multi-scan
_exptl_absorpt_process_details '(SADABS; Bruker, 2000)'
_exptl_crystal_colour orange
_exptl_crystal_density_diffrn 1.439
_exptl_crystal_density_method 'not measured'
_exptl_crystal_description block
_exptl_crystal_F_000 666
_exptl_crystal_size_max 0.15
_exptl_crystal_size_mid 0.12
_exptl_crystal_size_min 0.10
_refine_diff_density_max 0.268
_refine_diff_density_min -0.205
_refine_ls_extinction_method none
_refine_ls_goodness_of_fit_ref 0.994
_refine_ls_hydrogen_treatment constr
_refine_ls_matrix_type full
_refine_ls_number_parameters 214
_refine_ls_number_reflns 3193
_refine_ls_number_restraints 0
_refine_ls_restrained_S_all 0.994
_refine_ls_R_factor_all 0.0417
_refine_ls_R_factor_gt 0.0316
_refine_ls_shift/su_max 0.000
_refine_ls_shift/su_mean 0.000
_refine_ls_structure_factor_coef Fsqd
_refine_ls_weighting_details 'calc w=1/[\s^2^(Fo^2^)+(0.0476P)^2^+0.0000P] where P=(Fo^2^+2Fc^2^)/3'
_refine_ls_weighting_scheme calc
_refine_ls_wR_factor_gt 0.0807
_refine_ls_wR_factor_ref 0.0835
_reflns_number_gt 2511
_reflns_number_total 3193
_reflns_threshold_expression I>2\s(I)
_cod_data_source_file dn2560.cif
_cod_data_source_block I
_cod_original_cell_volume 1503.3(9)
_cod_original_sg_symbol_H-M 'P 21/c'
_cod_database_code 2226095
_cod_database_fobs_code 2226095

loop_
_symmetry_equiv_pos_as_xyz
'x, y, z'
'-x, y+1/2, -z+1/2'
'-x, -y, -z'
'x, -y-1/2, z-1/2'

loop_
_atom_site_type_symbol
_atom_site_label
_atom_site_fract_x
_atom_site_fract_y
_atom_site_fract_z
_atom_site_U_iso_or_equiv
_atom_site_adp_type
_atom_site_calc_flag
_atom_site_refinement_flags
_atom_site_occupancy
_atom_site_disorder_assembly
_atom_site_disorder_group
Co Co1 0.5000 0.5000 0.5000 0.03207(11) Uani d S 1 . .
O O1 0.63648(11) 0.55420(6) 0.37193(12) 0.0390(3) Uani d . 1 . .
O O2 0.60938(11) 0.55988(6) 0.66433(12) 0.0390(3) Uani d . 1 . .
N N1 0.64813(13) 0.63342(7) 0.38754(14) 0.0361(3) Uani d . 1 . .
N N2 0.74874(13) 0.55615(7) 0.67045(14) 0.0371(3) Uani d . 1 . .
N N3 0.36144(13) 0.59847(8) 0.48907(16) 0.0451(4) Uani d . 1 . .
N N4 0.3061(2) 0.85771(11) 0.5359(3) 0.0933(7) Uani d . 1 . .
N N5 0.0012(2) 0.71277(15) 0.2587(3) 0.1017(8) Uani d . 1 . .
C C1 0.57248(18) 0.68142(10) 0.29627(19) 0.0447(4) Uani d . 1 . .
H H1 0.5131 0.6595 0.2229 0.054 Uiso calc R 1 . .
C C2 0.5829(2) 0.76308(11) 0.3113(2) 0.0519(5) Uani d . 1 . .
H H2 0.5295 0.7964 0.2487 0.062 Uiso calc R 1 . .
C C3 0.6710(2) 0.79551(10) 0.4175(2) 0.0524(5) Uani d . 1 . .
H H3 0.6780 0.8508 0.4283 0.063 Uiso calc R 1 . .
C C4 0.74983(19) 0.74506(10) 0.5088(2) 0.0476(4) Uani d . 1 . .
H H4 0.8123 0.7664 0.5802 0.057 Uiso calc R 1 . .
C C5 0.73654(16) 0.66330(9) 0.49468(18) 0.0374(4) Uani d . 1 . .
C C6 0.81807(16) 0.60621(9) 0.58911(18) 0.0394(4) Uani d . 1 . .
C C7 0.96264(18) 0.60478(12) 0.6027(2) 0.0591(5) Uani d . 1 . .
H H7 1.0118 0.6399 0.5493 0.071 Uiso calc R 1 . .
C C8 1.0347(2) 0.55240(13) 0.6937(3) 0.0707(6) Uani d . 1 . .
H H8 1.1323 0.5515 0.7019 0.085 Uiso calc R 1 . .
C C9 0.9616(2) 0.50173(12) 0.7720(3) 0.0643(6) Uani d . 1 . .
H H9 1.0092 0.4653 0.8333 0.077 Uiso calc R 1 . .
C C10 0.8172(2) 0.50427(9) 0.7606(2) 0.0494(5) Uani d . 1 . .
H H10 0.7673 0.4701 0.8153 0.059 Uiso calc R 1 . .
C C11 0.29971(16) 0.65579(10) 0.45990(19) 0.0400(4) Uani d . 1 . .
C C12 0.22334(18) 0.72533(10) 0.4249(2) 0.0471(4) Uani d . 1 . .
C C13 0.2679(2) 0.79855(12) 0.4860(3) 0.0598(5) Uani d . 1 . .
C C14 0.1018(2) 0.71979(11) 0.3308(2) 0.0607(5) Uani d . 1 . .
O O3 0.6888(5) 0.5258(4) 0.0838(8) 0.0781(13) Uani d P 0.63 A 1
H H3A 0.6797 0.4749 0.0780 0.117 Uiso d PR 0.63 A 1
H H3B 0.6715 0.5385 0.1685 0.117 Uiso d PR 0.63 A 1
O O3B 0.6196(10) 0.5240(9) 0.0694(16) 0.108(4) Uani d P 0.37 B 2
H H3C 0.6343 0.4776 0.0362 0.162 Uiso d PR 0.37 B 2
H H3D 0.6149 0.5187 0.1591 0.162 Uiso d PR 0.37 B 2

loop_
_atom_site_aniso_label
_atom_site_aniso_U_11
_atom_site_aniso_U_22
_atom_site_aniso_U_33
_atom_site_aniso_U_12
_atom_site_aniso_U_13
_atom_site_aniso_U_23
Co1 0.03347(17) 0.02267(16) 0.03967(19) -0.00084(11) 0.00116(12) -0.00023(12)
O1 0.0486(6) 0.0276(5) 0.0414(6) -0.0048(5) 0.0064(5) -0.0029(5)
O2 0.0377(6) 0.0376(6) 0.0418(6) -0.0045(5) 0.0037(5) -0.0035(5)
N1 0.0404(7) 0.0305(7) 0.0378(8) -0.0036(5) 0.0055(6) 0.0028(6)
N2 0.0399(7) 0.0321(7) 0.0380(8) -0.0036(6) -0.0035(6) -0.0019(6)
N3 0.0413(8) 0.0309(7) 0.0620(10) 0.0021(6) -0.0015(7) -0.0011(7)
N4 0.1096(17) 0.0452(11) 0.1228(19) 0.0050(10) -0.0019(14) -0.0175(12)
N5 0.0858(15) 0.0982(16) 0.1116(19) 0.0178(12) -0.0413(15) 0.0107(13)
C1 0.0485(10) 0.0441(10) 0.0410(10) -0.0025(7) 0.0006(8) 0.0083(8)
C2 0.0592(11) 0.0422(10) 0.0548(12) 0.0059(8) 0.0086(9) 0.0175(9)
C3 0.0689(12) 0.0290(9) 0.0611(13) -0.0025(8) 0.0147(10) 0.0080(8)
C4 0.0546(11) 0.0361(9) 0.0522(11) -0.0107(8) 0.0053(8) -0.0011(8)
C5 0.0375(8) 0.0324(8) 0.0421(9) -0.0057(6) 0.0030(7) 0.0019(7)
C6 0.0389(9) 0.0327(8) 0.0457(10) -0.0061(6) -0.0015(7) 0.0003(7)
C7 0.0401(10) 0.0592(12) 0.0771(15) -0.0072(9) 0.0000(9) 0.0098(11)
C8 0.0439(11) 0.0753(15) 0.0897(17) 0.0017(10) -0.0113(11) 0.0099(13)
C9 0.0636(14) 0.0550(12) 0.0692(15) 0.0087(10) -0.0214(11) 0.0057(10)
C10 0.0594(11) 0.0387(10) 0.0475(11) -0.0013(8) -0.0091(9) 0.0075(8)
C11 0.0370(9) 0.0349(9) 0.0481(10) -0.0006(7) 0.0030(7) -0.0011(7)
C12 0.0464(10) 0.0353(9) 0.0590(12) 0.0099(7) 0.0019(9) 0.0029(8)
C13 0.0659(13) 0.0389(11) 0.0748(15) 0.0136(9) 0.0073(11) -0.0003(10)
C14 0.0626(13) 0.0488(11) 0.0688(14) 0.0153(9) -0.0046(11) 0.0099(10)
O3 0.118(4) 0.0587(17) 0.058(2) 0.012(3) 0.015(3) -0.0030(15)
O3B 0.164(11) 0.086(4) 0.075(5) 0.034(8) 0.018(8) -0.002(4)

loop_
_atom_type_symbol
_atom_type_description
_atom_type_scat_dispersion_real
_atom_type_scat_dispersion_imag
_atom_type_scat_source
C C 0.0033 0.0016 'International Tables Vol C Tables 4.2.6.8 and 6.1.1.4'
H H 0.0000 0.0000 'International Tables Vol C Tables 4.2.6.8 and 6.1.1.4'
N N 0.0061 0.0033 'International Tables Vol C Tables 4.2.6.8 and 6.1.1.4'
O O 0.0106 0.0060 'International Tables Vol C Tables 4.2.6.8 and 6.1.1.4'
Co Co 0.3494 0.9721 'International Tables Vol C Tables 4.2.6.8 and 6.1.1.4'

loop_
_geom_angle_atom_site_label_1
_geom_angle_atom_site_label_2
_geom_angle_atom_site_label_3
_geom_angle_site_symmetry_1
_geom_angle_site_symmetry_3
_geom_angle
_geom_angle_publ_flag
O2 Co1 O2 . 3_666 180.00(5) ?
O2 Co1 O1 . . 85.58(5) ?
O2 Co1 O1 3_666 . 94.42(5) ?
O2 Co1 O1 . 3_666 94.42(5) ?
O2 Co1 O1 3_666 3_666 85.58(5) ?
O1 Co1 O1 . 3_666 180.00(5) ?
O2 Co1 N3 . 3_666 93.91(5) ?
O2 Co1 N3 3_666 3_666 86.09(5) ?
O1 Co1 N3 . 3_666 86.63(5) ?
O1 Co1 N3 3_666 3_666 93.37(5) ?
O2 Co1 N3 . . 86.09(5) ?
O2 Co1 N3 3_666 . 93.91(5) ?
O1 Co1 N3 . . 93.37(5) ?
O1 Co1 N3 3_666 . 86.63(5) ?
N3 Co1 N3 3_666 . 180.0 ?
N1 O1 Co1 . . 114.83(9) ?
N2 O2 Co1 . . 116.72(9) ?
O1 N1 C1 . . 119.17(13) ?
O1 N1 C5 . . 119.23(12) ?
C1 N1 C5 . . 121.60(14) ?
O2 N2 C10 . . 119.10(14) ?
O2 N2 C6 . . 119.31(12) ?
C10 N2 C6 . . 121.56(15) ?
C11 N3 Co1 . . 166.34(15) ?
N1 C1 C2 . . 119.85(16) ?
N1 C1 H1 . . 120.1 ?
C2 C1 H1 . . 120.1 ?
C3 C2 C1 . . 120.34(16) ?
C3 C2 H2 . . 119.8 ?
C1 C2 H2 . . 119.8 ?
C2 C3 C4 . . 118.89(17) ?
C2 C3 H3 . . 120.6 ?
C4 C3 H3 . . 120.6 ?
C5 C4 C3 . . 120.36(17) ?
C5 C4 H4 . . 119.8 ?
C3 C4 H4 . . 119.8 ?
N1 C5 C4 . . 118.94(15) ?
N1 C5 C6 . . 118.18(13) ?
C4 C5 C6 . . 122.86(15) ?
N2 C6 C7 . . 118.58(16) ?
N2 C6 C5 . . 118.84(14) ?
C7 C6 C5 . . 122.49(15) ?
C8 C7 C6 . . 120.92(19) ?
C8 C7 H7 . . 119.5 ?
C6 C7 H7 . . 119.5 ?
C9 C8 C7 . . 118.97(19) ?
C9 C8 H8 . . 120.5 ?
C7 C8 H8 . . 120.5 ?
C8 C9 C10 . . 120.15(18) ?
C8 C9 H9 . . 119.9 ?
C10 C9 H9 . . 119.9 ?
N2 C10 C9 . . 119.79(17) ?
N2 C10 H10 . . 120.1 ?
C9 C10 H10 . . 120.1 ?
N3 C11 C12 . . 179.43(19) ?
C11 C12 C14 . . 118.80(16) ?
C11 C12 C13 . . 119.73(16) ?
C14 C12 C13 . . 121.46(15) ?
N4 C13 C12 . . 179.0(2) ?
N5 C14 C12 . . 176.8(3) ?
H3A O3 H3B . . 106.1 ?
H3A O3 H3C . . 32.7 ?
H3B O3 H3C . . 117.5 ?
H3A O3 H3D . . 82.0 ?
H3B O3 H3D . . 36.9 ?
H3C O3 H3D . . 82.1 ?
H3A O3B H3B . . 84.0 ?
H3A O3B H3C . . 34.1 ?
H3B O3B H3C . . 117.3 ?
H3A O3B H3D . . 85.3 ?
H3B O3B H3D . . 37.3 ?
H3C O3B H3D . . 107.2 ?

loop_
_geom_bond_atom_site_label_1
_geom_bond_atom_site_label_2
_geom_bond_site_symmetry_2
_geom_bond_distance
_geom_bond_publ_flag
Co1 O2 . 2.0503(11) ?
Co1 O2 3_666 2.0503(11) ?
Co1 O1 . 2.0691(11) ?
Co1 O1 3_666 2.0691(11) ?
Co1 N3 3_666 2.1093(14) ?
Co1 N3 . 2.1093(14) ?
O1 N1 . 1.3346(16) ?
O2 N2 . 1.3318(16) ?
N1 C1 . 1.340(2) ?
N1 C5 . 1.353(2) ?
N2 C10 . 1.342(2) ?
N2 C6 . 1.350(2) ?
N3 C11 . 1.145(2) ?
N4 C13 . 1.140(3) ?
N5 C14 . 1.134(3) ?
C1 C2 . 1.374(3) ?
C1 H1 . 0.9300 ?
C2 C3 . 1.362(3) ?
C2 H2 . 0.9300 ?
C3 C4 . 1.379(3) ?
C3 H3 . 0.9300 ?
C4 C5 . 1.376(2) ?
C4 H4 . 0.9300 ?
C5 C6 . 1.478(2) ?
C6 C7 . 1.378(2) ?
C7 C8 . 1.367(3) ?
C7 H7 . 0.9300 ?
C8 C9 . 1.359(3) ?
C8 H8 . 0.9300 ?
C9 C10 . 1.378(3) ?
C9 H9 . 0.9300 ?
C10 H10 . 0.9300 ?
C11 C12 . 1.396(2) ?
C12 C14 . 1.400(3) ?
C12 C13 . 1.401(3) ?
O3 H3A . 0.8567 ?
O3 H3B . 0.8584 ?
O3 H3C . 1.0384 ?
O3 H3D . 1.0555 ?
O3B H3A . 1.0017 ?
O3B H3B . 1.0464 ?
O3B H3C . 0.8522 ?
O3B H3D . 0.8564 ?

loop_
_geom_hbond_atom_site_label_D
_geom_hbond_atom_site_label_H
_geom_hbond_atom_site_label_A
_geom_hbond_site_symmetry_A
_geom_hbond_distance_DH
_geom_hbond_distance_HA
_geom_hbond_distance_DA
_geom_hbond_angle_DHA
O3 H3B O1 . 0.86 2.00 2.851(8) 173.0
O3B H3D O1 . 0.86 2.09 2.890(15) 155.9
O3 H3A N4 2_645 0.86 2.24 3.028(8) 152.4
O3B H3C N4 2_645 0.85 2.21 3.056(15) 173.9
C1 H1 N4 4_575 0.93 2.55 3.437(3) 160.9
C4 H4 N5 4_676 0.93 2.38 3.287(3) 164.8
C10 H10 N4 2_646 0.93 2.48 3.390(3) 164.4
